data_4115657
loop_
_publ_author_name
'Miriam V. Bennett'
'Laurance G. Beauvais'
'Matthew P. Shores'
'Jeffrey R. Long'

_publ_contact_author
;
        Jeffrey R. Long
        Department of Chemistry
        University of California, Berkeley
        United States of America
;
_publ_contact_author_email jlong@cchem.berkeley.edu
_publ_contact_author_fax '510 643-3832'
_publ_contact_author_phone '510 642-0860'
_publ_section_title
;
 Expanded Prussian Blue Analogues Incorporating [Re6Se8(CN)6]3-/4-
 Clusters: Adjusting Porosity via Charge Balance
;
_journal_name_full 'Journal of the American Chemical Society'
_journal_page_first 8022
_journal_page_last 8032
_journal_paper_doi 10.1021/ja0110473
_journal_volume 123
_journal_year 2001
_chemical_formula_sum 'C4 N4 Ni O11.45 Re4 Se5.33'
_space_group_IT_number 225
_symmetry_cell_setting cubic
_symmetry_space_group_name_Hall '-F 4 2 3'
_symmetry_space_group_name_H-M 'F m -3 m'
_cell_angle_alpha 90.0
_cell_angle_beta 90.0
_cell_angle_gamma 90.0
_cell_formula_units_Z 4
_cell_length_a 14.23659(21)
_cell_length_b 14.23659
_cell_length_c 14.23659
_cell_volume 2885.48(4)
_computing_structure_refinement GSAS
_pd_block_id 'Jun 11 11:46:10 |PHASE_1||'
_pd_phase_name nicepb
_refine_ls_number_parameters 33
_refine_ls_number_restraints 10
_refine_ls_shift/esd_max 1.24
_refine_ls_shift/esd_mean 0.08
_reflns_d_resolution_high 0.863
_reflns_d_resolution_low 8.219
_reflns_limit_h_max 19
_reflns_limit_h_min 1
_reflns_limit_k_max 13
_reflns_limit_k_min 0
_reflns_limit_l_max 11
_reflns_limit_l_min 0
_reflns_number_observed 157
_cod_data_source_file ja0110473_3.cif
_cod_data_source_block NICEPB_phase_1
_cod_depositor_comments 'Adding Fobs data.'
_cod_original_formula_sum 'Re4 Se5.33 Ni C4 N4 O11.45'
_cod_database_code 4115657
_cod_database_fobs_code 4115657

loop_
_symmetry_equiv_pos_as_xyz
+x,+y,+z
+z,+x,+y
+y,+z,+x
+x,+y,-z
-z,+x,+y
+y,-z,+x
-z,+x,-y
-y,-z,+x
+y,-z,-x
-x,+y,-z
-z,-x,+y
+x,-y,-z
+y,+x,+z
+z,+y,+x
+x,+z,+y
+y,+x,-z
-z,+y,+x
+x,-z,+y
-z,+y,-x
-x,-z,+y
+x,-z,-y
-y,+x,-z
-z,-y,+x
+y,-x,-z
-x,-y,-z
-z,-x,-y
-y,-z,-x
-x,-y,+z
+z,-x,-y
-y,+z,-x
+z,-x,+y
+y,+z,-x
-y,+z,+x
+x,-y,+z
+z,+x,-y
-x,+y,+z
-y,-x,-z
-z,-y,-x
-x,-z,-y
-y,-x,+z
+z,-y,-x
-x,+z,-y
+z,-y,+x
+x,+z,-y
-x,+z,+y
+y,-x,+z
+z,+y,-x
-y,+x,+z
+x,+y+1/2,+z+1/2
+z,+x+1/2,+y+1/2
+y,+z+1/2,+x+1/2
+x,+y+1/2,-z+1/2
-z,+x+1/2,+y+1/2
+y,-z+1/2,+x+1/2
-z,+x+1/2,-y+1/2
-y,-z+1/2,+x+1/2
+y,-z+1/2,-x+1/2
-x,+y+1/2,-z+1/2
-z,-x+1/2,+y+1/2
+x,-y+1/2,-z+1/2
+y,+x+1/2,+z+1/2
+z,+y+1/2,+x+1/2
+x,+z+1/2,+y+1/2
+y,+x+1/2,-z+1/2
-z,+y+1/2,+x+1/2
+x,-z+1/2,+y+1/2
-z,+y+1/2,-x+1/2
-x,-z+1/2,+y+1/2
+x,-z+1/2,-y+1/2
-y,+x+1/2,-z+1/2
-z,-y+1/2,+x+1/2
+y,-x+1/2,-z+1/2
-x,-y+1/2,-z+1/2
-z,-x+1/2,-y+1/2
-y,-z+1/2,-x+1/2
-x,-y+1/2,+z+1/2
+z,-x+1/2,-y+1/2
-y,+z+1/2,-x+1/2
+z,-x+1/2,+y+1/2
+y,+z+1/2,-x+1/2
-y,+z+1/2,+x+1/2
+x,-y+1/2,+z+1/2
+z,+x+1/2,-y+1/2
-x,+y+1/2,+z+1/2
-y,-x+1/2,-z+1/2
-z,-y+1/2,-x+1/2
-x,-z+1/2,-y+1/2
-y,-x+1/2,+z+1/2
+z,-y+1/2,-x+1/2
-x,+z+1/2,-y+1/2
+z,-y+1/2,+x+1/2
+x,+z+1/2,-y+1/2
-x,+z+1/2,+y+1/2
+y,-x+1/2,+z+1/2
+z,+y+1/2,-x+1/2
-y,+x+1/2,+z+1/2
+x+1/2,+y,+z+1/2
+z+1/2,+x,+y+1/2
+y+1/2,+z,+x+1/2
+x+1/2,+y,-z+1/2
-z+1/2,+x,+y+1/2
+y+1/2,-z,+x+1/2
-z+1/2,+x,-y+1/2
-y+1/2,-z,+x+1/2
+y+1/2,-z,-x+1/2
-x+1/2,+y,-z+1/2
-z+1/2,-x,+y+1/2
+x+1/2,-y,-z+1/2
+y+1/2,+x,+z+1/2
+z+1/2,+y,+x+1/2
+x+1/2,+z,+y+1/2
+y+1/2,+x,-z+1/2
-z+1/2,+y,+x+1/2
+x+1/2,-z,+y+1/2
-z+1/2,+y,-x+1/2
-x+1/2,-z,+y+1/2
+x+1/2,-z,-y+1/2
-y+1/2,+x,-z+1/2
-z+1/2,-y,+x+1/2
+y+1/2,-x,-z+1/2
-x+1/2,-y,-z+1/2
-z+1/2,-x,-y+1/2
-y+1/2,-z,-x+1/2
-x+1/2,-y,+z+1/2
+z+1/2,-x,-y+1/2
-y+1/2,+z,-x+1/2
+z+1/2,-x,+y+1/2
+y+1/2,+z,-x+1/2
-y+1/2,+z,+x+1/2
+x+1/2,-y,+z+1/2
+z+1/2,+x,-y+1/2
-x+1/2,+y,+z+1/2
-y+1/2,-x,-z+1/2
-z+1/2,-y,-x+1/2
-x+1/2,-z,-y+1/2
-y+1/2,-x,+z+1/2
+z+1/2,-y,-x+1/2
-x+1/2,+z,-y+1/2
+z+1/2,-y,+x+1/2
+x+1/2,+z,-y+1/2
-x+1/2,+z,+y+1/2
+y+1/2,-x,+z+1/2
+z+1/2,+y,-x+1/2
-y+1/2,+x,+z+1/2
+x+1/2,+y+1/2,+z
+z+1/2,+x+1/2,+y
+y+1/2,+z+1/2,+x
+x+1/2,+y+1/2,-z
-z+1/2,+x+1/2,+y
+y+1/2,-z+1/2,+x
-z+1/2,+x+1/2,-y
-y+1/2,-z+1/2,+x
+y+1/2,-z+1/2,-x
-x+1/2,+y+1/2,-z
-z+1/2,-x+1/2,+y
+x+1/2,-y+1/2,-z
+y+1/2,+x+1/2,+z
+z+1/2,+y+1/2,+x
+x+1/2,+z+1/2,+y
+y+1/2,+x+1/2,-z
-z+1/2,+y+1/2,+x
+x+1/2,-z+1/2,+y
-z+1/2,+y+1/2,-x
-x+1/2,-z+1/2,+y
+x+1/2,-z+1/2,-y
-y+1/2,+x+1/2,-z
-z+1/2,-y+1/2,+x
+y+1/2,-x+1/2,-z
-x+1/2,-y+1/2,-z
-z+1/2,-x+1/2,-y
-y+1/2,-z+1/2,-x
-x+1/2,-y+1/2,+z
+z+1/2,-x+1/2,-y
-y+1/2,+z+1/2,-x
+z+1/2,-x+1/2,+y
+y+1/2,+z+1/2,-x
-y+1/2,+z+1/2,+x
+x+1/2,-y+1/2,+z
+z+1/2,+x+1/2,-y
-x+1/2,+y+1/2,+z
-y+1/2,-x+1/2,-z
-z+1/2,-y+1/2,-x
-x+1/2,-z+1/2,-y
-y+1/2,-x+1/2,+z
+z+1/2,-y+1/2,-x
-x+1/2,+z+1/2,-y
+z+1/2,-y+1/2,+x
+x+1/2,+z+1/2,-y
-x+1/2,+z+1/2,+y
+y+1/2,-x+1/2,+z
+z+1/2,+y+1/2,-x
-y+1/2,+x+1/2,+z

loop_
_atom_site_aniso_label
_atom_site_aniso_U_11
_atom_site_aniso_U_12
_atom_site_aniso_U_13
_atom_site_aniso_U_22
_atom_site_aniso_U_23
_atom_site_aniso_U_33
Re 0.0038(32) 0.0461(24) 0.0461(24) 0.0 0.0 0.0
Se 0.0493(26) 0.0493(26) 0.0493(26) -0.0163(22) -0.0163(22) -0.0163(22)

loop_
_atom_site_label
_atom_site_fract_x
_atom_site_fract_y
_atom_site_fract_z
_atom_site_occupancy
_atom_site_thermal_displace_type
_atom_site_U_iso_or_equiv
_atom_site_symmetry_multiplicity
Ni 0.5 0.0 0.0 1.0 Uiso 0.059(7) 4
Re 0.13082(13) 0.0 0.0 0.66667 Uani 0.03196 24
Se 0.12476(10) 0.12476(10) 0.12476(10) 0.66667 Uani 0.04928 32
C 0.2728(10) 0.0 0.0 0.66667 Uiso 0.025 24
N 0.3492(12) 0.0 0.0 0.66667 Uiso 0.025 24
O 0.358 0.0 0.0 0.33333 Uiso 0.025 24
O2 0.25 0.25 0.25 1.0 Uiso 0.06 8
O1 0.0 0.0 0.0 0.0 Uiso 0.025 4
O2 0.0 0.0 0.0 0.3333 Uiso 0.06 4
O3 0.25 0.25 0.25 0.0 Uiso 0.25 8
O4 0.117 0.383 0.117 0.44 Uiso 0.1 32
O5 0.3316 0.0 -0.77 0.15 Uiso 0.1 96
